data_2210709
loop_
_publ_author_name
'Bai, Guo-Yi'
'Ning, Hui-Sen'
'Simpson, Jim'
'Qin, Xin-Ying'
'Li, Na'

_publ_section_title
;(<i>S</i>,<i>S</i>)-<i>N</i>,<i>N</i>'-Bis(2-hydroxy-2-butyl)ethylenediammonium
 oxalate pentahydrate
;
_journal_coeditor_code LH2181
_journal_issue 10
_journal_name_full 'Acta Crystallographica Section E'
_journal_page_first o4567
_journal_page_last o4568
_journal_paper_doi 10.1107/S1600536806037652
_journal_volume 62
_journal_year 2006
_chemical_formula_iupac 'C10 H26 N2 O2 2+, C2 O4 2-, 5H2 O'
_chemical_formula_moiety 'C10 H26 N2 O2 2+, C2 O4 2-, 5H2 O'
_chemical_formula_sum 'C12 H36 N2 O11'
_chemical_formula_weight 384.43
_chemical_name_systematic
;
(S,S)-N,N'-Bis(2-hydroxy-2-butyl)ethylenediammonium oxalate pentahydrate
;
_space_group_IT_number 20
_symmetry_cell_setting orthorhombic
_symmetry_space_group_name_Hall 'C 2c 2'
_symmetry_space_group_name_H-M 'C 2 2 21'
_atom_sites_solution_hydrogens geom
_atom_sites_solution_primary direct
_atom_sites_solution_secondary difmap
_cell_angle_alpha 90.00
_cell_angle_beta 90.00
_cell_angle_gamma 90.00
_cell_formula_units_Z 4
_cell_length_a 8.2104(15)
_cell_length_b 10.3092(19)
_cell_length_c 23.771(5)
_cell_measurement_reflns_used 3399
_cell_measurement_temperature 113(2)
_cell_measurement_theta_max 27.9
_cell_measurement_theta_min 2.6
_cell_volume 2012.0(7)
_computing_cell_refinement CrystalClear
_computing_data_collection 'CrystalClear (Rigaku/MSC, 2005)'
_computing_data_reduction CrystalClear
_computing_molecular_graphics 'SHELXTL (Bruker, 1997)'
_computing_publication_material 'CrystalStructure (Rigaku/MSC, 2005)'
_computing_structure_refinement 'SHELXL97 (Sheldrick, 1997)'
_computing_structure_solution 'SHELXS97 (Sheldrick, 1997)'
_diffrn_ambient_temperature 113(2)
_diffrn_detector_area_resol_mean 7.31
_diffrn_measured_fraction_theta_full 0.999
_diffrn_measured_fraction_theta_max 0.999
_diffrn_measurement_device_type 'Rigaku Saturn'
_diffrn_measurement_method \w
_diffrn_radiation_monochromator confocal
_diffrn_radiation_source 'rotating anode'
_diffrn_radiation_type MoK\a
_diffrn_radiation_wavelength 0.71070
_diffrn_reflns_av_R_equivalents 0.0408
_diffrn_reflns_av_sigmaI/netI 0.0213
_diffrn_reflns_limit_h_max 10
_diffrn_reflns_limit_h_min -10
_diffrn_reflns_limit_k_max 13
_diffrn_reflns_limit_k_min -13
_diffrn_reflns_limit_l_max 28
_diffrn_reflns_limit_l_min -31
_diffrn_reflns_number 12718
_diffrn_reflns_theta_full 27.87
_diffrn_reflns_theta_max 27.87
_diffrn_reflns_theta_min 3.17
_diffrn_standards_number 0
_exptl_absorpt_coefficient_mu 0.111
_exptl_absorpt_correction_T_max 0.9934
_exptl_absorpt_correction_T_min 0.9762
_exptl_absorpt_correction_type multi-scan
_exptl_absorpt_process_details '(Jacobson, 1998)'
_exptl_crystal_colour colorless
_exptl_crystal_density_diffrn 1.269
_exptl_crystal_density_method 'not measured'
_exptl_crystal_description block
_exptl_crystal_F_000 840
_exptl_crystal_size_max 0.16
_exptl_crystal_size_mid 0.14
_exptl_crystal_size_min 0.06
_refine_diff_density_max 0.244
_refine_diff_density_min -0.206
_refine_ls_extinction_coef 0.0137(13)
_refine_ls_extinction_expression Fc^*^=kFc[1+0.001xFc^2^\l^3^/sin(2\q)]^-1/4^
_refine_ls_extinction_method SHELXL97
_refine_ls_goodness_of_fit_ref 1.056
_refine_ls_hydrogen_treatment mixed
_refine_ls_matrix_type full
_refine_ls_number_parameters 141
_refine_ls_number_reflns 1376
_refine_ls_number_restraints 0
_refine_ls_restrained_S_all 1.056
_refine_ls_R_factor_all 0.0306
_refine_ls_R_factor_gt 0.0291
_refine_ls_shift/su_max 0.001
_refine_ls_shift/su_mean 0.000
_refine_ls_structure_factor_coef Fsqd
_refine_ls_weighting_details 'calc w=1/[\s^2^(Fo^2^)+(0.0427P)^2^+0.473P] where P=(Fo^2^+2Fc^2^)/3'
_refine_ls_weighting_scheme calc
_refine_ls_wR_factor_gt 0.0702
_refine_ls_wR_factor_ref 0.0712
_reflns_number_gt 1314
_reflns_number_total 1376
_reflns_threshold_expression I>2\s(I)
_cod_data_source_file lh2181.cif
_cod_data_source_block I
_cod_original_sg_symbol_Hall 'C 2c 2 '
_cod_database_code 2210709
_cod_database_fobs_code 2210709

loop_
_symmetry_equiv_pos_as_xyz
'x, y, z'
'x, -y, -z'
'-x, y, -z+1/2'
'-x, -y, z+1/2'
'x+1/2, y+1/2, z'
'x+1/2, -y+1/2, -z'
'-x+1/2, y+1/2, -z+1/2'
'-x+1/2, -y+1/2, z+1/2'

loop_
_atom_site_type_symbol
_atom_site_label
_atom_site_fract_x
_atom_site_fract_y
_atom_site_fract_z
_atom_site_U_iso_or_equiv
_atom_site_adp_type
_atom_site_calc_flag
_atom_site_refinement_flags
_atom_site_occupancy
C C1 0.47733(19) 0.39226(15) 0.71864(6) 0.0160(3) Uani d . 1
H H1A 0.4945 0.3045 0.7028 0.019 Uiso calc R 1
H H1B 0.3607 0.4146 0.7143 0.019 Uiso calc R 1
N N1 0.57936(16) 0.48853(13) 0.68705(5) 0.0132(3) Uani d . 1
H H1C 0.596(2) 0.5586(18) 0.7095(8) 0.016 Uiso d . 1
H H1D 0.678(3) 0.4530(18) 0.6815(8) 0.016 Uiso d . 1
C C2 0.51068(19) 0.53964(14) 0.63270(6) 0.0153(3) Uani d . 1
H H2 0.4005 0.5770 0.6405 0.018 Uiso calc R 1
C C3 0.6226(2) 0.64947(15) 0.61306(7) 0.0186(3) Uani d . 1
H H3A 0.6475 0.7065 0.6455 0.022 Uiso calc R 1
H H3B 0.7265 0.6119 0.5996 0.022 Uiso calc R 1
C C4 0.5481(3) 0.73060(19) 0.56624(8) 0.0314(4) Uani d . 1
H H4A 0.4487 0.7726 0.5800 0.047 Uiso calc R 1
H H4B 0.5213 0.6745 0.5343 0.047 Uiso calc R 1
H H4C 0.6262 0.7970 0.5543 0.047 Uiso calc R 1
C C5 0.4916(2) 0.43040(16) 0.59033(7) 0.0184(3) Uani d . 1
H H5A 0.4208 0.3617 0.6061 0.022 Uiso calc R 1
H H5B 0.4399 0.4638 0.5556 0.022 Uiso calc R 1
O O1 0.64811(14) 0.37821(11) 0.57756(5) 0.0191(3) Uani d . 1
H H1 0.638(3) 0.301(2) 0.5686(9) 0.029 Uiso d . 1
C C6 0.58360(17) 0.78537(14) 0.76520(6) 0.0135(3) Uani d . 1
O O2 0.66772(13) 0.68395(10) 0.76030(4) 0.0174(3) Uani d . 1
O O3 0.62101(13) 0.88511(11) 0.79193(5) 0.0207(3) Uani d . 1
O O4 0.8605(2) 0.5000 0.5000 0.0191(3) Uani d S 1
H H4 0.799(3) 0.461(2) 0.5207(9) 0.029 Uiso d . 1
O O5 0.08000(19) 0.58252(15) 0.67537(5) 0.0340(4) Uani d . 1
H H5C 0.152(3) 0.618(2) 0.7015(11) 0.051 Uiso d . 1
H H5D 0.029(4) 0.521(3) 0.6901(11) 0.051 Uiso d . 1
O O6 0.11366(17) 0.62337(12) 0.56322(5) 0.0253(3) Uani d . 1
H H6A 0.092(3) 0.604(2) 0.5984(11) 0.038 Uiso d . 1
H H6B 0.044(3) 0.584(2) 0.5424(10) 0.038 Uiso d . 1

loop_
_atom_site_aniso_label
_atom_site_aniso_U_11
_atom_site_aniso_U_22
_atom_site_aniso_U_33
_atom_site_aniso_U_12
_atom_site_aniso_U_13
_atom_site_aniso_U_23
C1 0.0180(7) 0.0145(7) 0.0156(7) -0.0024(6) 0.0003(6) -0.0006(5)
N1 0.0126(6) 0.0143(6) 0.0128(5) 0.0016(5) -0.0013(5) -0.0015(5)
C2 0.0146(7) 0.0193(7) 0.0121(6) 0.0033(6) -0.0010(5) 0.0008(6)
C3 0.0208(8) 0.0187(7) 0.0163(7) -0.0005(6) 0.0000(6) 0.0004(6)
C4 0.0352(10) 0.0342(10) 0.0248(9) -0.0018(8) -0.0024(8) 0.0139(7)
C5 0.0156(7) 0.0257(8) 0.0139(7) -0.0012(6) -0.0010(6) -0.0028(6)
O1 0.0189(5) 0.0174(5) 0.0209(5) -0.0011(5) 0.0035(4) -0.0038(4)
C6 0.0130(7) 0.0142(6) 0.0134(6) -0.0013(6) 0.0006(6) 0.0015(5)
O2 0.0160(5) 0.0158(5) 0.0204(6) 0.0031(4) -0.0041(4) -0.0022(4)
O3 0.0161(5) 0.0171(5) 0.0288(6) 0.0003(5) -0.0050(5) -0.0070(4)
O4 0.0193(8) 0.0213(8) 0.0168(7) 0.000 0.000 0.0041(6)
O5 0.0382(8) 0.0416(8) 0.0223(6) -0.0238(7) -0.0090(6) 0.0091(5)
O6 0.0320(7) 0.0226(6) 0.0213(6) -0.0075(6) -0.0043(5) 0.0017(5)

loop_
_atom_type_symbol
_atom_type_description
_atom_type_scat_dispersion_real
_atom_type_scat_dispersion_imag
_atom_type_scat_source
C C 0.0033 0.0000 'International Tables Vol C Tables 4.2.6.8 and 6.1.1.4'
H H 0.0000 0.0000 'International Tables Vol C Tables 4.2.6.8 and 6.1.1.4'
N N 0.0061 0.0000 'International Tables Vol C Tables 4.2.6.8 and 6.1.1.4'
O O 0.0106 0.0000 'International Tables Vol C Tables 4.2.6.8 and 6.1.1.4'

loop_
_geom_angle_atom_site_label_1
_geom_angle_atom_site_label_2
_geom_angle_atom_site_label_3
_geom_angle_site_symmetry_1
_geom_angle_site_symmetry_3
_geom_angle
_geom_angle_publ_flag
N1 C1 C1 . 3_656 110.51(12) yes
C1 N1 C2 . . 116.88(12) yes
C1 N1 H1C . . 108.4(12) yes
C2 N1 H1C . . 106.4(11) ?
C1 N1 H1D . . 107.8(12) ?
C2 N1 H1D . . 110.7(12) ?
H1C N1 H1D . . 106.1(17) ?
N1 C1 H1A . . 109.5 yes
C1 C1 H1A 3_656 . 109.5 ?
N1 C1 H1B . . 109.5 ?
C1 C1 H1B 3_656 . 109.5 ?
H1A C1 H1B . . 108.1 ?
N1 C2 C3 . . 107.19(12) yes
N1 C2 C5 . . 110.39(12) yes
C5 C2 C3 . . 114.09(13) y
N1 C2 H2 . . 108.3 yes
C5 C2 H2 . . 108.3 ?
C3 C2 H2 . . 108.3 y
C4 C3 C2 . . 112.84(14) y
C4 C3 H3A . . 109.0 ?
C2 C3 H3A . . 109.0 ?
C4 C3 H3B . . 109.0 ?
C2 C3 H3B . . 109.0 ?
H3A C3 H3B . . 107.8 ?
C3 C4 H4A . . 109.5 ?
C3 C4 H4B . . 109.5 ?
H4A C4 H4B . . 109.5 ?
C3 C4 H4C . . 109.5 ?
H4A C4 H4C . . 109.5 ?
H4B C4 H4C . . 109.5 ?
O1 C5 C2 . . 109.13(13) ?
O1 C5 H5A . . 109.9 ?
C2 C5 H5A . . 109.9 ?
O1 C5 H5B . . 109.9 ?
C2 C5 H5B . . 109.9 ?
H5A C5 H5B . . 108.3 ?
C5 O1 H1 . . 108.9(17) ?
O3 C6 O2 . . 126.66(13) ?
O3 C6 C6 . 3_656 117.08(10) ?
O2 C6 C6 . 3_656 116.26(9) ?
H5C O5 H5D . . 110(2) ?
H6A O6 H6B . . 108(2) ?

loop_
_geom_bond_atom_site_label_1
_geom_bond_atom_site_label_2
_geom_bond_site_symmetry_2
_geom_bond_distance
_geom_bond_publ_flag
C1 C1 3_656 1.537(3) y
C1 H1A . 0.9900 ?
C1 H1B . 0.9900 ?
N1 C1 . 1.5003(19) yes
N1 C2 . 1.5049(19) yes
N1 H1C . 0.908(19) ?
N1 H1D . 0.89(2) ?
C2 C5 . 1.519(2) y
C2 C3 . 1.531(2) y
C2 H2 . 1.0000 ?
C3 C4 . 1.521(2) ?
C3 H3A . 0.9900 ?
C3 H3B . 0.9900 ?
C4 H4A . 0.9800 ?
C4 H4B . 0.9800 ?
C4 H4C . 0.9800 ?
C5 H5A . 0.9900 ?
C5 H5B . 0.9900 ?
O1 C5 . 1.426(2) y
O1 H1 . 0.82(2) ?
C6 C6 3_656 1.551(3) y
O2 C6 . 1.2584(17) y
O3 C6 . 1.2472(18) y
O4 H4 . 0.81(2) ?
O5 H5C . 0.93(3) ?
O5 H5D . 0.84(3) ?
O6 H6A . 0.88(3) ?
O6 H6B . 0.86(3) ?

loop_
_geom_hbond_atom_site_label_D
_geom_hbond_atom_site_label_H
_geom_hbond_atom_site_label_A
_geom_hbond_site_symmetry_A
_geom_hbond_distance_DH
_geom_hbond_distance_HA
_geom_hbond_distance_DA
_geom_hbond_angle_DHA
O4 H4 O1 . 0.81(2) 2.02(2) 2.8314(16) 174(2)
N1 H1C O2 . 0.908(19) 1.86(2) 2.7599(17) 168.3(17)
N1 H1C O2 3_656 0.908(19) 2.622(19) 3.1210(17) 115.4(15)
N1 H1D O3 7_646 0.89(2) 1.90(2) 2.7273(17) 152.1(17)
O5 H5C O2 3_656 0.93(3) 1.87(3) 2.7789(18) 166(2)
O5 H5D O3 7_546 0.84(3) 1.91(3) 2.7330(18) 166(3)
O6 H6A O5 . 0.88(3) 1.85(3) 2.7132(18) 169(2)
O1 H1 O6 5_545 0.82(2) 1.85(2) 2.6643(17) 169(2)
O6 H6B O4 1_455 0.86(3) 2.01(3) 2.8630(18) 173(2)

loop_
_geom_torsion_atom_site_label_1
_geom_torsion_atom_site_label_2
_geom_torsion_atom_site_label_3
_geom_torsion_atom_site_label_4
_geom_torsion_site_symmetry_4
_geom_torsion
_geom_torsion_publ_flag
C2 N1 C1 C1 3_656 -156.35(12) yes
C1 N1 C2 C5 . -63.45(16) yes
C1 N1 C2 C3 . 171.74(12) yes
N1 C2 C3 C4 . -166.73(13) yes
C5 C2 C3 C4 . 70.74(18) ?
N1 C2 C5 O1 . -63.06(16) yes
C3 C2 C5 O1 . 57.72(16) ?
